data_7112031
loop_
_publ_author_name
'Rachel E. M. Brooner'
'Ross A. Widenhoefer'

_publ_section_title
;
 Experimental evaluation of the electron donor ability of a gold phosphine
 fragment in a gold carbene complex
;
_journal_name_full Chem.Commun.
_journal_page_first 2420
_journal_paper_doi 10.1039/c3cc48869a
_journal_volume 50
_journal_year 2014
_chemical_formula_sum 'C25 H35 Au F6 O P Sb'
_chemical_formula_weight 815.22
_space_group_IT_number 14
_symmetry_cell_setting monoclinic
_symmetry_space_group_name_Hall '-P 2ybc'
_symmetry_space_group_name_H-M 'P 1 21/c 1'
_atom_sites_solution_hydrogens geom
_atom_sites_solution_primary direct
_atom_sites_solution_secondary difmap
_audit_creation_method SHELXL-97
_audit_update_record
;
2013-08-10 # Formatted by publCIF
;
_cell_angle_alpha 90.00
_cell_angle_beta 91.292(7)
_cell_angle_gamma 90.00
_cell_formula_units_Z 4
_cell_length_a 12.132(5)
_cell_length_b 9.596(4)
_cell_length_c 23.868(7)
_cell_measurement_reflns_used 9918
_cell_measurement_temperature 110
_cell_measurement_theta_max 29.21
_cell_measurement_theta_min 2.37
_cell_volume 2778.0(18)
_computing_cell_refinement SAINT
_computing_data_collection Apex2
_computing_data_reduction SAINT
_computing_molecular_graphics NRCVAX
_computing_publication_material cif2tables.py
_computing_structure_refinement XL
_computing_structure_solution XS
_diffrn_ambient_temperature 110
_diffrn_measured_fraction_theta_full 0.991
_diffrn_measured_fraction_theta_max 0.950
_diffrn_measurement_device_type 'Bruker-Nonius Kappa Axis X8 Apex2'
_diffrn_measurement_method 'omega and phi scans'
_diffrn_radiation_monochromator graphite
_diffrn_radiation_source 'fine-focus sealed tube'
_diffrn_radiation_type MoK\a
_diffrn_radiation_wavelength 0.71073
_diffrn_reflns_av_R_equivalents 0.0807
_diffrn_reflns_av_sigmaI/netI 0.0619
_diffrn_reflns_limit_h_max 18
_diffrn_reflns_limit_h_min -20
_diffrn_reflns_limit_k_max 15
_diffrn_reflns_limit_k_min -16
_diffrn_reflns_limit_l_max 40
_diffrn_reflns_limit_l_min -40
_diffrn_reflns_number 101264
_diffrn_reflns_theta_full 35.56
_diffrn_reflns_theta_max 36.99
_diffrn_reflns_theta_min 2.29
_exptl_absorpt_coefficient_mu 6.362
_exptl_absorpt_correction_T_max 0.7211
_exptl_absorpt_correction_T_min 0.3430
_exptl_absorpt_correction_type multi-scan
_exptl_absorpt_process_details SADABS
_exptl_crystal_colour colourless
_exptl_crystal_density_diffrn 1.949
_exptl_crystal_density_method 'not measured'
_exptl_crystal_description needle
_exptl_crystal_F_000 1568
_exptl_crystal_size_max 0.21
_exptl_crystal_size_mid 0.07
_exptl_crystal_size_min 0.05
_refine_diff_density_max 3.867
_refine_diff_density_min -2.110
_refine_diff_density_rms 0.238
_refine_ls_extinction_method none
_refine_ls_goodness_of_fit_ref 1.040
_refine_ls_hydrogen_treatment constr
_refine_ls_matrix_type full
_refine_ls_number_parameters 323
_refine_ls_number_reflns 13422
_refine_ls_number_restraints 0
_refine_ls_restrained_S_all 1.040
_refine_ls_R_factor_all 0.0746
_refine_ls_R_factor_gt 0.0424
_refine_ls_shift/su_max 0.001
_refine_ls_shift/su_mean 0.000
_refine_ls_structure_factor_coef Fsqd
_refine_ls_weighting_details 'calc w=1/[\s^2^(Fo^2^)+(0.0474P)^2^+0.0000P] where P=(Fo^2^+2Fc^2^)/3'
_refine_ls_weighting_scheme calc
_refine_ls_wR_factor_gt 0.0913
_refine_ls_wR_factor_ref 0.1026
_reflns_number_gt 9293
_reflns_number_total 13422
_reflns_threshold_expression >2sigma(I)
_cod_data_source_file c3cc48869a.txt
_cod_data_source_block x12140
_cod_original_cell_volume 2777.8(17)
_cod_original_sg_symbol_H-M 'P 21/c'
_cod_database_code 7112031

loop_
_symmetry_equiv_pos_as_xyz
'x, y, z'
'-x, y+1/2, -z+1/2'
'-x, -y, -z'
'x, -y-1/2, z-1/2'

loop_
_atom_site_label
_atom_site_type_symbol
_atom_site_fract_x
_atom_site_fract_y
_atom_site_fract_z
_atom_site_U_iso_or_equiv
_atom_site_adp_type
_atom_site_occupancy
_atom_site_symmetry_multiplicity
_atom_site_calc_flag
_atom_site_refinement_flags
Au1 Au 0.277129(10) 0.590145(13) 0.101480(5) 0.01608(4) Uani 1 1 d .
P1 P 0.23774(7) 0.49624(9) 0.18806(4) 0.01468(15) Uani 1 1 d .
C1 C 0.3143(3) 0.6649(4) 0.02450(15) 0.0195(6) Uani 1 1 d .
C2 C 0.4277(3) 0.6850(4) 0.00878(16) 0.0221(7) Uani 1 1 d .
H2 H 0.4848 0.6669 0.0388 0.026 Uiso 1 1 calc R
C3 C 0.4613(3) 0.6506(5) -0.05139(17) 0.0302(9) Uani 1 1 d .
H3A H 0.5350 0.6090 -0.0566 0.036 Uiso 1 1 calc R
H3B H 0.4031 0.6163 -0.0777 0.036 Uiso 1 1 calc R
C4 C 0.4565(3) 0.7968(4) -0.03442(19) 0.0327(10) Uani 1 1 d .
H4A H 0.3954 0.8543 -0.0501 0.039 Uiso 1 1 calc R
H4B H 0.5273 0.8470 -0.0290 0.039 Uiso 1 1 calc R
O1 O 0.2444(2) 0.7011(3) -0.01405(11) 0.0252(6) Uani 1 1 d .
C5 C 0.1267(3) 0.6928(5) -0.00388(18) 0.0308(9) Uani 1 1 d .
H5A H 0.1151 0.6798 0.0363 0.046 Uiso 1 1 calc R
H5B H 0.0950 0.6138 -0.0247 0.046 Uiso 1 1 calc R
H5C H 0.0908 0.7792 -0.0164 0.046 Uiso 1 1 calc R
C6 C 0.3517(3) 0.3737(4) 0.20858(15) 0.0182(6) Uani 1 1 d .
C7 C 0.3559(3) 0.2576(4) 0.16496(17) 0.0252(8) Uani 1 1 d .
H7A H 0.4261 0.2076 0.1690 0.038 Uiso 1 1 calc R
H7B H 0.3495 0.2980 0.1273 0.038 Uiso 1 1 calc R
H7C H 0.2948 0.1926 0.1706 0.038 Uiso 1 1 calc R
C8 C 0.4583(3) 0.4620(4) 0.20608(19) 0.0275(8) Uani 1 1 d .
H8A H 0.4651 0.5012 0.1684 0.041 Uiso 1 1 calc R
H8B H 0.5223 0.4029 0.2148 0.041 Uiso 1 1 calc R
H8C H 0.4549 0.5378 0.2335 0.041 Uiso 1 1 calc R
C9 C 0.3464(3) 0.3061(4) 0.26699(16) 0.0243(7) Uani 1 1 d .
H9A H 0.3603 0.3770 0.2958 0.036 Uiso 1 1 calc R
H9B H 0.4024 0.2328 0.2703 0.036 Uiso 1 1 calc R
H9C H 0.2731 0.2655 0.2720 0.036 Uiso 1 1 calc R
C10 C 0.0979(3) 0.4140(3) 0.18141(16) 0.0191(6) Uani 1 1 d .
C11 C 0.0895(3) 0.3366(5) 0.12501(19) 0.0340(10) Uani 1 1 d .
H11A H 0.0144 0.3011 0.1192 0.051 Uiso 1 1 calc R
H11B H 0.1416 0.2585 0.1253 0.051 Uiso 1 1 calc R
H11C H 0.1073 0.4008 0.0946 0.051 Uiso 1 1 calc R
C12 C 0.0172(3) 0.5349(4) 0.1788(2) 0.0346(10) Uani 1 1 d .
H12A H 0.0152 0.5806 0.2154 0.052 Uiso 1 1 calc R
H12B H -0.0565 0.5001 0.1686 0.052 Uiso 1 1 calc R
H12C H 0.0408 0.6021 0.1505 0.052 Uiso 1 1 calc R
C13 C 0.0688(3) 0.3107(5) 0.2273(2) 0.0387(11) Uani 1 1 d .
H13A H -0.0064 0.2762 0.2206 0.058 Uiso 1 1 calc R
H13B H 0.0734 0.3573 0.2638 0.058 Uiso 1 1 calc R
H13C H 0.1206 0.2324 0.2269 0.058 Uiso 1 1 calc R
C14 C 0.2316(3) 0.6259(4) 0.24464(14) 0.0165(6) Uani 1 1 d .
C15 C 0.2124(3) 0.5786(4) 0.29920(15) 0.0207(7) Uani 1 1 d .
H15 H 0.1981 0.4825 0.3052 0.025 Uiso 1 1 calc R
C16 C 0.2139(3) 0.6683(4) 0.34437(15) 0.0236(7) Uani 1 1 d .
H16 H 0.2020 0.6335 0.3810 0.028 Uiso 1 1 calc R
C17 C 0.2328(3) 0.8102(4) 0.33617(16) 0.0242(7) Uani 1 1 d .
H17 H 0.2347 0.8728 0.3670 0.029 Uiso 1 1 calc R
C18 C 0.2487(3) 0.8580(4) 0.28206(16) 0.0213(7) Uani 1 1 d .
H18 H 0.2603 0.9548 0.2764 0.026 Uiso 1 1 calc R
C19 C 0.2484(3) 0.7696(3) 0.23574(15) 0.0160(6) Uani 1 1 d .
C20 C 0.2634(3) 0.8372(3) 0.17973(16) 0.0188(6) Uani 1 1 d .
C21 C 0.3685(3) 0.8593(4) 0.15919(17) 0.0230(7) Uani 1 1 d .
H21 H 0.4312 0.8257 0.1796 0.028 Uiso 1 1 calc R
C22 C 0.3821(3) 0.9302(4) 0.10907(18) 0.0258(8) Uani 1 1 d .
H22 H 0.4541 0.9456 0.0955 0.031 Uiso 1 1 calc R
C23 C 0.2908(3) 0.9786(4) 0.07870(17) 0.0266(8) Uani 1 1 d .
H23 H 0.3000 1.0260 0.0442 0.032 Uiso 1 1 calc R
C24 C 0.1858(4) 0.9570(4) 0.09930(18) 0.0281(8) Uani 1 1 d .
H24 H 0.1232 0.9904 0.0787 0.034 Uiso 1 1 calc R
C25 C 0.1715(3) 0.8873(4) 0.14939(18) 0.0243(7) Uani 1 1 d .
H25 H 0.0994 0.8736 0.1632 0.029 Uiso 1 1 calc R
Sb1 Sb 0.21108(2) 0.25287(3) 0.435983(11) 0.02452(6) Uani 1 1 d .
F1 F 0.3183(3) 0.3859(3) 0.42330(16) 0.0603(10) Uani 1 1 d .
F2 F 0.2886(3) 0.1999(4) 0.50106(14) 0.0586(9) Uani 1 1 d .
F3 F 0.2881(3) 0.1228(4) 0.39549(18) 0.0754(12) Uani 1 1 d .
F4 F 0.1343(2) 0.3065(3) 0.37085(11) 0.0458(7) Uani 1 1 d .
F5 F 0.1318(3) 0.3818(5) 0.47641(17) 0.0881(15) Uani 1 1 d .
F6 F 0.1022(3) 0.1206(4) 0.44960(17) 0.0757(12) Uani 1 1 d .

loop_
_atom_site_aniso_label
_atom_site_aniso_U_11
_atom_site_aniso_U_22
_atom_site_aniso_U_33
_atom_site_aniso_U_23
_atom_site_aniso_U_13
_atom_site_aniso_U_12
Au1 0.01727(6) 0.01688(6) 0.01419(6) 0.00046(4) 0.00245(4) -0.00184(4)
P1 0.0144(3) 0.0147(4) 0.0150(4) 0.0009(3) 0.0015(3) -0.0003(3)
C1 0.0234(16) 0.0188(15) 0.0164(16) -0.0021(12) 0.0025(13) -0.0042(12)
C2 0.0200(16) 0.0250(18) 0.0213(18) 0.0049(14) 0.0025(13) -0.0041(13)
C3 0.0267(19) 0.042(2) 0.0219(19) 0.0045(17) 0.0070(15) 0.0044(17)
C4 0.0238(18) 0.032(2) 0.043(3) 0.0174(19) 0.0086(17) -0.0010(15)
O1 0.0212(12) 0.0361(15) 0.0185(13) 0.0057(11) 0.0010(10) -0.0020(11)
C5 0.0206(17) 0.045(2) 0.027(2) 0.0042(18) -0.0010(15) -0.0022(16)
C6 0.0168(14) 0.0159(14) 0.0220(17) -0.0006(12) 0.0005(13) 0.0026(11)
C7 0.0245(17) 0.0234(18) 0.028(2) -0.0041(15) 0.0037(15) 0.0069(14)
C8 0.0160(15) 0.0263(19) 0.040(2) 0.0032(17) -0.0021(15) -0.0015(14)
C9 0.0198(16) 0.035(2) 0.0183(17) 0.0041(15) 0.0000(13) 0.0057(14)
C10 0.0153(14) 0.0198(16) 0.0223(17) 0.0039(13) 0.0010(12) -0.0035(12)
C11 0.029(2) 0.037(2) 0.036(2) -0.0144(19) 0.0014(18) -0.0118(17)
C12 0.0166(16) 0.0248(19) 0.062(3) -0.005(2) -0.0066(18) 0.0041(14)
C13 0.0238(19) 0.057(3) 0.035(2) 0.022(2) -0.0042(17) -0.0166(19)
C14 0.0161(14) 0.0185(14) 0.0148(15) 0.0004(12) -0.0016(12) 0.0008(11)
C15 0.0243(16) 0.0247(17) 0.0133(15) -0.0007(13) 0.0027(13) 0.0029(13)
C16 0.0274(17) 0.032(2) 0.0118(15) 0.0007(14) 0.0012(13) 0.0087(15)
C17 0.0223(17) 0.0300(19) 0.0202(18) -0.0052(15) -0.0012(14) 0.0066(14)
C18 0.0185(15) 0.0213(17) 0.0241(19) -0.0029(14) -0.0011(13) 0.0008(13)
C19 0.0114(12) 0.0175(14) 0.0190(16) -0.0006(12) -0.0012(11) -0.0005(11)
C20 0.0216(15) 0.0120(14) 0.0230(17) 0.0027(12) 0.0014(13) -0.0013(11)
C21 0.0231(16) 0.0164(16) 0.029(2) 0.0006(14) 0.0008(14) -0.0040(13)
C22 0.0322(19) 0.0209(17) 0.0247(19) 0.0002(14) 0.0065(16) -0.0079(14)
C23 0.045(2) 0.0163(16) 0.0191(18) 0.0037(13) 0.0055(16) -0.0071(15)
C24 0.037(2) 0.0205(17) 0.027(2) 0.0022(15) -0.0041(17) 0.0030(15)
C25 0.0254(17) 0.0187(16) 0.029(2) 0.0017(14) -0.0025(15) 0.0024(13)
Sb1 0.02646(12) 0.02514(13) 0.02188(13) 0.00146(9) -0.00095(10) -0.00345(9)
F1 0.0496(18) 0.0459(17) 0.084(3) 0.0196(17) -0.0192(17) -0.0294(14)
F2 0.0516(18) 0.077(2) 0.0460(19) 0.0266(17) -0.0193(15) -0.0064(16)
F3 0.084(3) 0.054(2) 0.088(3) -0.034(2) 0.001(2) 0.0263(19)
F4 0.0600(18) 0.0466(16) 0.0301(15) 0.0169(12) -0.0167(13) -0.0212(14)
F5 0.065(2) 0.133(4) 0.066(3) -0.052(3) -0.013(2) 0.048(2)
F6 0.053(2) 0.096(3) 0.076(3) 0.053(2) -0.0174(18) -0.0433(18)

loop_
_atom_type_symbol
_atom_type_description
_atom_type_scat_dispersion_real
_atom_type_scat_dispersion_imag
_atom_type_scat_source
C C 0.0033 0.0016 'International Tables Vol C Tables 4.2.6.8 and 6.1.1.4'
H H 0.0000 0.0000 'International Tables Vol C Tables 4.2.6.8 and 6.1.1.4'
Au Au -2.0133 8.8022 'International Tables Vol C Tables 4.2.6.8 and 6.1.1.4'
F F 0.0171 0.0103 'International Tables Vol C Tables 4.2.6.8 and 6.1.1.4'
O O 0.0106 0.0060 'International Tables Vol C Tables 4.2.6.8 and 6.1.1.4'
P P 0.1023 0.0942 'International Tables Vol C Tables 4.2.6.8 and 6.1.1.4'
Sb Sb -0.5866 1.5461 'International Tables Vol C Tables 4.2.6.8 and 6.1.1.4'

loop_
_geom_angle_atom_site_label_1
_geom_angle_atom_site_label_2
_geom_angle_atom_site_label_3
_geom_angle
C1 Au1 P1 177.64(10)
C14 P1 C6 105.96(16)
C14 P1 C10 107.18(16)
C6 P1 C10 114.78(16)
C14 P1 Au1 113.88(12)
C6 P1 Au1 108.20(12)
C10 P1 Au1 107.04(12)
O1 C1 C2 113.2(3)
O1 C1 Au1 125.9(3)
C2 C1 Au1 120.8(3)
C1 C2 C4 120.0(3)
C1 C2 C3 119.1(3)
C4 C2 C3 56.8(3)
C1 C2 H2 116.0
C4 C2 H2 116.0
C3 C2 H2 116.0
C4 C3 C2 61.5(3)
C4 C3 H3A 117.6
C2 C3 H3A 117.6
C4 C3 H3B 117.6
C2 C3 H3B 117.6
H3A C3 H3B 114.7
C3 C4 C2 61.7(3)
C3 C4 H4A 117.6
C2 C4 H4A 117.6
C3 C4 H4B 117.6
C2 C4 H4B 117.6
H4A C4 H4B 114.7
C1 O1 C5 120.0(3)
O1 C5 H5A 109.5
O1 C5 H5B 109.5
H5A C5 H5B 109.5
O1 C5 H5C 109.5
H5A C5 H5C 109.5
H5B C5 H5C 109.5
C7 C6 C9 108.2(3)
C7 C6 C8 109.4(3)
C9 C6 C8 108.5(3)
C7 C6 P1 108.4(2)
C9 C6 P1 117.1(2)
C8 C6 P1 105.0(2)
C6 C7 H7A 109.5
C6 C7 H7B 109.5
H7A C7 H7B 109.5
C6 C7 H7C 109.5
H7A C7 H7C 109.5
H7B C7 H7C 109.5
C6 C8 H8A 109.5
C6 C8 H8B 109.5
H8A C8 H8B 109.5
C6 C8 H8C 109.5
H8A C8 H8C 109.5
H8B C8 H8C 109.5
C6 C9 H9A 109.5
C6 C9 H9B 109.5
H9A C9 H9B 109.5
C6 C9 H9C 109.5
H9A C9 H9C 109.5
H9B C9 H9C 109.5
C12 C10 C13 111.5(4)
C12 C10 C11 107.6(3)
C13 C10 C11 107.6(3)
C12 C10 P1 105.2(2)
C13 C10 P1 115.9(3)
C11 C10 P1 108.6(2)
C10 C11 H11A 109.5
C10 C11 H11B 109.5
H11A C11 H11B 109.5
C10 C11 H11C 109.5
H11A C11 H11C 109.5
H11B C11 H11C 109.5
C10 C12 H12A 109.5
C10 C12 H12B 109.5
H12A C12 H12B 109.5
C10 C12 H12C 109.5
H12A C12 H12C 109.5
H12B C12 H12C 109.5
C10 C13 H13A 109.5
C10 C13 H13B 109.5
H13A C13 H13B 109.5
C10 C13 H13C 109.5
H13A C13 H13C 109.5
H13B C13 H13C 109.5
C15 C14 C19 118.9(3)
C15 C14 P1 118.2(3)
C19 C14 P1 122.8(3)
C16 C15 C14 121.6(3)
C16 C15 H15 119.2
C14 C15 H15 119.2
C15 C16 C17 119.9(3)
C15 C16 H16 120.0
C17 C16 H16 120.0
C18 C17 C16 118.7(3)
C18 C17 H17 120.7
C16 C17 H17 120.7
C17 C18 C19 122.6(3)
C17 C18 H18 118.7
C19 C18 H18 118.7
C18 C19 C14 118.3(3)
C18 C19 C20 116.4(3)
C14 C19 C20 125.3(3)
C21 C20 C25 119.3(3)
C21 C20 C19 120.7(3)
C25 C20 C19 119.8(3)
C22 C21 C20 120.4(4)
C22 C21 H21 119.8
C20 C21 H21 119.8
C21 C22 C23 120.2(4)
C21 C22 H22 119.9
C23 C22 H22 119.9
C22 C23 C24 119.4(4)
C22 C23 H23 120.3
C24 C23 H23 120.3
C25 C24 C23 120.7(4)
C25 C24 H24 119.6
C23 C24 H24 119.6
C24 C25 C20 119.9(4)
C24 C25 H25 120.0
C20 C25 H25 120.0
F3 Sb1 F5 179.11(19)
F3 Sb1 F1 90.85(19)
F5 Sb1 F1 90.0(2)
F3 Sb1 F6 90.0(2)
F5 Sb1 F6 89.2(2)
F1 Sb1 F6 179.1(2)
F3 Sb1 F4 89.96(17)
F5 Sb1 F4 89.68(16)
F1 Sb1 F4 90.76(14)
F6 Sb1 F4 89.44(13)
F3 Sb1 F2 90.02(18)
F5 Sb1 F2 90.35(18)
F1 Sb1 F2 88.91(15)
F6 Sb1 F2 90.89(15)
F4 Sb1 F2 179.67(13)

loop_
_geom_bond_atom_site_label_1
_geom_bond_atom_site_label_2
_geom_bond_distance
Au1 C1 2.032(4)
Au1 P1 2.3140(10)
P1 C14 1.839(4)
P1 C6 1.872(3)
P1 C10 1.875(3)
C1 O1 1.285(4)
C1 C2 1.448(5)
C2 C4 1.534(5)
C2 C3 1.537(5)
C2 H2 1.0000
C3 C4 1.462(6)
C3 H3A 0.9900
C3 H3B 0.9900
C4 H4A 0.9900
C4 H4B 0.9900
O1 C5 1.455(4)
C5 H5A 0.9800
C5 H5B 0.9800
C5 H5C 0.9800
C6 C7 1.527(5)
C6 C9 1.540(5)
C6 C8 1.549(5)
C7 H7A 0.9800
C7 H7B 0.9800
C7 H7C 0.9800
C8 H8A 0.9800
C8 H8B 0.9800
C8 H8C 0.9800
C9 H9A 0.9800
C9 H9B 0.9800
C9 H9C 0.9800
C10 C12 1.519(5)
C10 C13 1.524(5)
C10 C11 1.539(6)
C11 H11A 0.9800
C11 H11B 0.9800
C11 H11C 0.9800
C12 H12A 0.9800
C12 H12B 0.9800
C12 H12C 0.9800
C13 H13A 0.9800
C13 H13B 0.9800
C13 H13C 0.9800
C14 C15 1.404(5)
C14 C19 1.410(5)
C15 C16 1.379(5)
C15 H15 0.9500
C16 C17 1.395(6)
C16 H16 0.9500
C17 C18 1.388(5)
C17 H17 0.9500
C18 C19 1.394(5)
C18 H18 0.9500
C19 C20 1.501(5)
C20 C21 1.392(5)
C20 C25 1.401(5)
C21 C22 1.389(6)
C21 H21 0.9500
C22 C23 1.390(6)
C22 H22 0.9500
C23 C24 1.392(6)
C23 H23 0.9500
C24 C25 1.384(6)
C24 H24 0.9500
C25 H25 0.9500
Sb1 F3 1.845(3)
Sb1 F5 1.852(3)
Sb1 F1 1.852(3)
Sb1 F6 1.866(3)
Sb1 F4 1.867(3)
Sb1 F2 1.868(3)

loop_
_geom_torsion_atom_site_label_1
_geom_torsion_atom_site_label_2
_geom_torsion_atom_site_label_3
_geom_torsion_atom_site_label_4
_geom_torsion
C1 Au1 P1 C14 155(2)
C1 Au1 P1 C6 37(2)
C1 Au1 P1 C10 -87(2)
P1 Au1 C1 O1 112(2)
P1 Au1 C1 C2 -70(3)
O1 C1 C2 C4 26.8(5)
Au1 C1 C2 C4 -152.0(3)
O1 C1 C2 C3 -39.6(5)
Au1 C1 C2 C3 141.6(3)
C1 C2 C3 C4 108.6(4)
C1 C2 C4 C3 -107.1(4)
C2 C1 O1 C5 -177.4(3)
Au1 C1 O1 C5 1.3(5)
C14 P1 C6 C7 176.3(2)
C10 P1 C6 C7 58.2(3)
Au1 P1 C6 C7 -61.2(3)
C14 P1 C6 C9 53.6(3)
C10 P1 C6 C9 -64.5(3)
Au1 P1 C6 C9 176.1(2)
C14 P1 C6 C8 -66.8(3)
C10 P1 C6 C8 175.1(2)
Au1 P1 C6 C8 55.7(3)
C14 P1 C10 C12 49.3(3)
C6 P1 C10 C12 166.7(3)
Au1 P1 C10 C12 -73.2(3)
C14 P1 C10 C13 -74.4(3)
C6 P1 C10 C13 42.9(4)
Au1 P1 C10 C13 163.0(3)
C14 P1 C10 C11 164.3(3)
C6 P1 C10 C11 -78.3(3)
Au1 P1 C10 C11 41.8(3)
C6 P1 C14 C15 -58.8(3)
C10 P1 C14 C15 64.2(3)
Au1 P1 C14 C15 -177.6(2)
C6 P1 C14 C19 119.4(3)
C10 P1 C14 C19 -117.6(3)
Au1 P1 C14 C19 0.6(3)
C19 C14 C15 C16 -2.5(5)
P1 C14 C15 C16 175.7(3)
C14 C15 C16 C17 1.2(5)
C15 C16 C17 C18 0.6(5)
C16 C17 C18 C19 -1.1(5)
C17 C18 C19 C14 -0.3(5)
C17 C18 C19 C20 178.3(3)
C15 C14 C19 C18 2.1(5)
P1 C14 C19 C18 -176.1(2)
C15 C14 C19 C20 -176.4(3)
P1 C14 C19 C20 5.5(5)
C18 C19 C20 C21 88.0(4)
C14 C19 C20 C21 -93.6(4)
C18 C19 C20 C25 -87.6(4)
C14 C19 C20 C25 90.8(4)
C25 C20 C21 C22 -0.1(5)
C19 C20 C21 C22 -175.7(3)
C20 C21 C22 C23 -0.6(6)
C21 C22 C23 C24 0.8(6)
C22 C23 C24 C25 -0.3(6)
C23 C24 C25 C20 -0.4(6)
C21 C20 C25 C24 0.6(5)
C19 C20 C25 C24 176.2(3)
